data_7042460
loop_
_publ_author_name
'Chiu, Hsin-Chun'
'Koley, Arijit'
'Dunn, Peter L.'
'Hue, Ryan J.'
'Tonks, Ian A.'

_publ_section_title
;
 Ethylene polymerization catalyzed by bridging Ni/Zn heterobimetallics.
;
_journal_issue 17
_journal_name_full 'Dalton transactions (Cambridge, England : 2003)'
_journal_page_first 5513
_journal_page_last 5517
_journal_paper_doi 10.1039/c7dt00222j
_journal_volume 46
_journal_year 2017
_chemical_formula_moiety 'C36 H46 Br2 N2 Ni O Zn'
_chemical_formula_sum 'C36 H46 Br2 N2 Ni O Zn'
_chemical_formula_weight 806.65
_chemical_name_systematic
; 
 ? 
;
_space_group_IT_number 15
_symmetry_cell_setting monoclinic
_symmetry_space_group_name_Hall '-C 2yc'
_symmetry_space_group_name_H-M 'C 1 2/c 1'
_atom_sites_solution_hydrogens geom
_atom_sites_solution_primary direct
_atom_sites_solution_secondary difmap
_audit_creation_method SHELXL-97
_audit_update_record
;
2017-01-03 deposited with the CCDC.
2017-03-13 downloaded from the CCDC.
;
_cell_angle_alpha 90.00
_cell_angle_beta 107.470(2)
_cell_angle_gamma 90.00
_cell_formula_units_Z 8
_cell_length_a 47.250(3)
_cell_length_b 10.7808(6)
_cell_length_c 15.9557(10)
_cell_measurement_reflns_used 9993
_cell_measurement_temperature 124(2)
_cell_measurement_theta_max 3.489
_cell_measurement_theta_min 2.276
_cell_volume 7752.8(8)
_computing_cell_refinement 'SAINT, Bruker'
_computing_data_collection 'SMART, Bruker'
_computing_data_reduction 'SAINT, Bruker'
_computing_structure_refinement 'SHELXL-97 (Sheldrick, 2008)'
_computing_structure_solution 'SHELXS-97 (Sheldrick, 2008)'
_diffrn_ambient_temperature 124(2)
_diffrn_measured_fraction_theta_full 0.998
_diffrn_measured_fraction_theta_max 0.998
_diffrn_measurement_device_type 'Bruker SMART Platform CCD'
_diffrn_measurement_method 'area detector, omega scans per phi'
_diffrn_radiation_monochromator graphite
_diffrn_radiation_source 'normal-focus sealed tube'
_diffrn_radiation_type MoK\a
_diffrn_radiation_wavelength 0.71073
_diffrn_reflns_av_R_equivalents 0.0415
_diffrn_reflns_av_sigmaI/netI 0.0316
_diffrn_reflns_limit_h_max 67
_diffrn_reflns_limit_h_min -67
_diffrn_reflns_limit_k_max 13
_diffrn_reflns_limit_k_min -15
_diffrn_reflns_limit_l_max 22
_diffrn_reflns_limit_l_min -20
_diffrn_reflns_number 83387
_diffrn_reflns_theta_full 30.58
_diffrn_reflns_theta_max 30.58
_diffrn_reflns_theta_min 2.28
_exptl_absorpt_coefficient_mu 3.193
_exptl_absorpt_correction_T_max 0.8567
_exptl_absorpt_correction_T_min 0.5676
_exptl_absorpt_correction_type multi-scan
_exptl_absorpt_process_details 'SADABS, R. Blessing, 1995'
_exptl_crystal_colour yellow
_exptl_crystal_density_diffrn 1.382
_exptl_crystal_density_method 'not measured'
_exptl_crystal_description block
_exptl_crystal_F_000 3296
_exptl_crystal_size_max 0.20
_exptl_crystal_size_mid 0.05
_exptl_crystal_size_min 0.05
_refine_diff_density_max 0.795
_refine_diff_density_min -0.552
_refine_diff_density_rms 0.085
_refine_ls_extinction_method none
_refine_ls_goodness_of_fit_ref 1.066
_refine_ls_hydrogen_treatment mixed
_refine_ls_matrix_type full
_refine_ls_number_parameters 408
_refine_ls_number_reflns 11903
_refine_ls_number_restraints 0
_refine_ls_restrained_S_all 1.066
_refine_ls_R_factor_all 0.0463
_refine_ls_R_factor_gt 0.0321
_refine_ls_shift/su_max 0.014
_refine_ls_shift/su_mean 0.001
_refine_ls_structure_factor_coef Fsqd
_refine_ls_weighting_details 'calc w=1/[\s^2^(Fo^2^)+(0.0415P)^2^+4.5926P] where P=(Fo^2^+2Fc^2^)/3'
_refine_ls_weighting_scheme calc
_refine_ls_wR_factor_gt 0.0803
_refine_ls_wR_factor_ref 0.0844
_reflns_number_gt 9347
_reflns_number_total 11903
_reflns_threshold_expression >2sigma(I)
_cod_data_source_file c7dt00222j2.cif
_cod_data_source_block mo_16289_0m
_cod_depositor_comments 'Adding full bibliography for 7042460--7042461.cif.'
_cod_original_sg_symbol_H-M C2/c
_cod_database_code 7042460
_platon_squeeze_void_probe_radius 1.20

loop_
_symmetry_equiv_pos_as_xyz
'x, y, z'
'-x, y, -z+1/2'
'x+1/2, y+1/2, z'
'-x+1/2, y+1/2, -z+1/2'
'-x, -y, -z'
'x, -y, z-1/2'
'-x+1/2, -y+1/2, -z'
'x+1/2, -y+1/2, z-1/2'

loop_
_atom_site_label
_atom_site_type_symbol
_atom_site_fract_x
_atom_site_fract_y
_atom_site_fract_z
_atom_site_U_iso_or_equiv
_atom_site_adp_type
_atom_site_occupancy
_atom_site_symmetry_multiplicity
_atom_site_calc_flag
_atom_site_refinement_flags
_atom_site_disorder_assembly
_atom_site_disorder_group
Br2 Br 0.313638(5) 0.32104(2) 0.402607(13) 0.03386(6) Uani 1 1 d . C .
Zn1 Zn 0.336847(5) 0.231070(19) 0.306747(13) 0.02175(5) Uani 1 1 d . . .
O1 O 0.36302(3) 0.37088(11) 0.28318(8) 0.0210(2) Uani 1 1 d . C .
N1 N 0.31286(3) 0.24531(14) 0.17703(10) 0.0205(3) Uani 1 1 d . C .
N2 N 0.40336(3) 0.52684(14) 0.39475(10) 0.0231(3) Uani 1 1 d . . .
C1 C 0.34790(4) 0.47407(16) 0.25227(11) 0.0190(3) Uani 1 1 d . . .
C2 C 0.32159(4) 0.46778(17) 0.17984(12) 0.0211(3) Uani 1 1 d . C .
C7 C 0.30870(4) 0.35190(17) 0.13931(12) 0.0219(3) Uani 1 1 d . . .
H7A H 0.2962 0.3553 0.0803 0.026 Uiso 1 1 calc R C .
C8 C 0.29921(4) 0.13894(17) 0.12542(11) 0.0227(3) Uani 1 1 d . . .
C20 C 0.42700(4) 0.55743(19) 0.47388(13) 0.0267(4) Uani 1 1 d . C .
C00D C 0.38251(4) 0.60658(17) 0.36596(12) 0.0237(4) Uani 1 1 d . C .
H00A H 0.3838 0.6815 0.3982 0.028 Uiso 1 1 calc R . .
C6 C 0.35734(4) 0.59156(17) 0.28872(12) 0.0218(3) Uani 1 1 d . C .
C13 C 0.27104(4) 0.10107(19) 0.12674(12) 0.0279(4) Uani 1 1 d . C .
C9 C 0.31546(4) 0.07555(18) 0.07887(12) 0.0257(4) Uani 1 1 d . C .
C3 C 0.30774(4) 0.57749(18) 0.14246(13) 0.0263(4) Uani 1 1 d . . .
H3A H 0.2912 0.5729 0.0911 0.032 Uiso 1 1 calc R C .
C5 C 0.34152(4) 0.69840(18) 0.25227(13) 0.0271(4) Uani 1 1 d . . .
H5A H 0.3475 0.7764 0.2795 0.032 Uiso 1 1 calc R C .
C12 C 0.25853(5) -0.0010(2) 0.07411(14) 0.0355(5) Uani 1 1 d . . .
H12A H 0.2394 -0.0294 0.0732 0.043 Uiso 1 1 calc R C .
C4 C 0.31742(5) 0.69285(19) 0.17790(14) 0.0296(4) Uani 1 1 d . C .
H4A H 0.3077 0.7664 0.1515 0.035 Uiso 1 1 calc R . .
C14 C 0.34720(5) 0.11162(19) 0.08651(13) 0.0302(4) Uani 1 1 d . . .
H14A H 0.3549 0.1617 0.1415 0.036 Uiso 1 1 calc R C .
C21 C 0.42775(5) 0.4951(2) 0.55148(14) 0.0316(4) Uani 1 1 d . . .
C32 C 0.43696(4) 0.25058(19) 0.34663(15) 0.0330(5) Uani 1 1 d . . .
C26 C 0.40358(5) 0.4044(2) 0.55521(14) 0.0354(5) Uani 1 1 d . C .
H26A H 0.3952 0.3681 0.4952 0.042 Uiso 1 1 calc R . .
C10 C 0.30158(5) -0.02396(19) 0.02623(13) 0.0329(4) Uani 1 1 d . . .
H10A H 0.3117 -0.0667 -0.0083 0.039 Uiso 1 1 calc R C .
C35 C 0.44914(5) 0.3710(2) 0.35973(17) 0.0393(5) Uani 1 1 d . C .
H35A H 0.4576 0.4030 0.3143 0.047 Uiso 1 1 calc R A 3
H35B H 0.4609 0.3929 0.4204 0.047 Uiso 1 1 calc R A 3
C11 C 0.27344(5) -0.0609(2) 0.02369(14) 0.0372(5) Uani 1 1 d . C .
H11A H 0.2642 -0.1280 -0.0130 0.045 Uiso 1 1 calc R . .
C25 C 0.44889(5) 0.6412(2) 0.46832(14) 0.0345(5) Uani 1 1 d . . .
C17 C 0.25512(5) 0.1624(2) 0.18556(14) 0.0364(5) Uani 1 1 d . . .
H17A H 0.2670 0.2363 0.2136 0.044 Uiso 1 1 calc R C .
C16 C 0.36743(6) -0.0018(2) 0.09543(16) 0.0409(5) Uani 1 1 d . C .
H16A H 0.3662 -0.0526 0.1451 0.061 Uiso 1 1 calc R . .
H16B H 0.3880 0.0256 0.1056 0.061 Uiso 1 1 calc R . .
H16C H 0.3611 -0.0510 0.0413 0.061 Uiso 1 1 calc R . .
C34 C 0.41494(5) 0.2306(2) 0.26781(16) 0.0390(5) Uani 1 1 d . C .
H34A H 0.4024 0.1560 0.2642 0.047 Uiso 1 1 calc R B 3
H34B H 0.4201 0.2479 0.2133 0.047 Uiso 1 1 calc R B 3
C29 C 0.44899(5) 0.7010(2) 0.38244(16) 0.0404(5) Uani 1 1 d . C .
H29A H 0.4345 0.6547 0.3338 0.049 Uiso 1 1 calc R . .
C15 C 0.34880(6) 0.1935(2) 0.00992(17) 0.0428(5) Uani 1 1 d . C .
H15A H 0.3358 0.2657 0.0058 0.064 Uiso 1 1 calc R . .
H15B H 0.3423 0.1459 -0.0449 0.064 Uiso 1 1 calc R . .
H15C H 0.3693 0.2215 0.0197 0.064 Uiso 1 1 calc R . .
C22 C 0.45129(5) 0.5213(3) 0.62615(15) 0.0444(6) Uani 1 1 d . C .
H22A H 0.4526 0.4799 0.6797 0.053 Uiso 1 1 calc R . .
C28 C 0.37864(6) 0.4721(3) 0.5778(2) 0.0558(7) Uani 1 1 d . . .
H28A H 0.3715 0.5402 0.5362 0.084 Uiso 1 1 calc R C .
H28B H 0.3860 0.5055 0.6375 0.084 Uiso 1 1 calc R . .
H28C H 0.3623 0.4142 0.5743 0.084 Uiso 1 1 calc R . .
C18 C 0.22414(6) 0.2073(3) 0.13349(18) 0.0521(7) Uani 1 1 d . C .
H18A H 0.2257 0.2647 0.0874 0.078 Uiso 1 1 calc R . .
H18B H 0.2150 0.2499 0.1731 0.078 Uiso 1 1 calc R . .
H18C H 0.2119 0.1361 0.1066 0.078 Uiso 1 1 calc R . .
C24 C 0.47176(5) 0.6653(3) 0.54580(17) 0.0468(6) Uani 1 1 d . C .
H24A H 0.4868 0.7231 0.5449 0.056 Uiso 1 1 calc R . .
C23 C 0.47270(6) 0.6064(3) 0.62328(17) 0.0527(7) Uani 1 1 d . . .
H23A H 0.4883 0.6248 0.6752 0.063 Uiso 1 1 calc R C .
C30 C 0.47941(6) 0.6938(3) 0.3667(2) 0.0545(7) Uani 1 1 d . . .
H30A H 0.4783 0.7332 0.3104 0.082 Uiso 1 1 calc R C .
H30B H 0.4852 0.6067 0.3653 0.082 Uiso 1 1 calc R . .
H30C H 0.4942 0.7369 0.4142 0.082 Uiso 1 1 calc R . .
C31 C 0.43870(7) 0.8357(3) 0.3777(2) 0.0612(8) Uani 1 1 d . . .
H31A H 0.4192 0.8395 0.3875 0.092 Uiso 1 1 calc R C .
H31B H 0.4373 0.8697 0.3196 0.092 Uiso 1 1 calc R . .
H31C H 0.4530 0.8843 0.4230 0.092 Uiso 1 1 calc R . .
C33 C 0.44264(6) 0.1626(2) 0.42322(19) 0.0507(7) Uani 1 1 d . C .
H33A H 0.4585 0.1048 0.4219 0.076 Uiso 1 1 calc R . .
H33B H 0.4245 0.1159 0.4194 0.076 Uiso 1 1 calc R . .
H33C H 0.4486 0.2097 0.4783 0.076 Uiso 1 1 calc R . .
C27 C 0.41512(8) 0.2963(3) 0.6197(2) 0.0638(8) Uani 1 1 d . . .
H27A H 0.4311 0.2532 0.6041 0.096 Uiso 1 1 calc R C .
H27B H 0.3989 0.2381 0.6164 0.096 Uiso 1 1 calc R . .
H27C H 0.4227 0.3288 0.6797 0.096 Uiso 1 1 calc R . .
C19 C 0.25364(6) 0.0732(3) 0.25843(17) 0.0557(7) Uani 1 1 d . C .
H19A H 0.2737 0.0464 0.2912 0.084 Uiso 1 1 calc R . .
H19B H 0.2417 0.0008 0.2325 0.084 Uiso 1 1 calc R . .
H19C H 0.2446 0.1153 0.2984 0.084 Uiso 1 1 calc R . .
Br1 Br 0.36160(2) 0.04084(12) 0.33942(10) 0.0294(2) Uani 0.716(12) 1 d P C 1
Br1A Br 0.3546(3) 0.0309(5) 0.3360(3) 0.0618(11) Uani 0.284(12) 1 d P C 2
Ni1 Ni 0.40548(5) 0.37860(18) 0.33240(13) 0.0187(2) Uani 0.716(12) 1 d P C 3
Ni1A Ni 0.40411(15) 0.3634(8) 0.3429(6) 0.0401(10) Uani 0.284(12) 1 d P C 4

loop_
_atom_site_aniso_label
_atom_site_aniso_U_11
_atom_site_aniso_U_22
_atom_site_aniso_U_33
_atom_site_aniso_U_23
_atom_site_aniso_U_13
_atom_site_aniso_U_12
Br2 0.04495(12) 0.03391(12) 0.02737(11) 0.00132(8) 0.01789(9) 0.00602(9)
Zn1 0.02873(11) 0.01854(10) 0.01644(10) 0.00036(7) 0.00446(8) -0.00055(8)
O1 0.0209(6) 0.0194(6) 0.0205(6) 0.0004(5) 0.0026(5) 0.0017(5)
N1 0.0211(7) 0.0229(8) 0.0169(7) -0.0026(5) 0.0047(6) -0.0030(6)
N2 0.0239(7) 0.0238(8) 0.0200(7) -0.0045(6) 0.0041(6) -0.0024(6)
C1 0.0206(8) 0.0196(8) 0.0178(8) 0.0013(6) 0.0075(6) 0.0001(6)
C2 0.0204(8) 0.0231(9) 0.0191(8) 0.0008(6) 0.0052(7) -0.0003(7)
C7 0.0200(8) 0.0280(9) 0.0164(8) -0.0009(6) 0.0036(6) -0.0003(7)
C8 0.0273(9) 0.0216(9) 0.0160(8) -0.0002(6) 0.0016(7) -0.0033(7)
C20 0.0242(9) 0.0282(10) 0.0241(9) -0.0077(7) 0.0016(7) -0.0018(7)
C00D 0.0276(9) 0.0214(9) 0.0226(9) -0.0036(7) 0.0085(7) -0.0033(7)
C6 0.0234(8) 0.0214(8) 0.0206(8) -0.0005(6) 0.0068(7) -0.0005(7)
C13 0.0274(9) 0.0320(10) 0.0207(9) 0.0009(7) 0.0020(7) -0.0057(8)
C9 0.0314(9) 0.0240(9) 0.0188(8) -0.0011(7) 0.0030(7) 0.0009(8)
C3 0.0267(9) 0.0262(9) 0.0242(9) 0.0045(7) 0.0050(7) 0.0031(7)
C5 0.0310(10) 0.0189(8) 0.0317(10) 0.0002(7) 0.0100(8) 0.0002(7)
C12 0.0338(11) 0.0373(11) 0.0286(11) 0.0010(9) -0.0009(9) -0.0115(9)
C4 0.0335(10) 0.0216(9) 0.0318(10) 0.0063(7) 0.0071(8) 0.0044(8)
C14 0.0336(10) 0.0325(11) 0.0261(10) -0.0057(8) 0.0115(8) 0.0025(8)
C21 0.0306(10) 0.0350(11) 0.0268(10) -0.0057(8) 0.0053(8) 0.0001(8)
C32 0.0253(9) 0.0257(10) 0.0456(13) -0.0034(8) 0.0069(9) 0.0081(8)
C26 0.0440(12) 0.0384(12) 0.0244(10) -0.0030(8) 0.0112(9) -0.0053(10)
C10 0.0431(12) 0.0266(10) 0.0235(10) -0.0045(7) 0.0018(9) 0.0025(9)
C35 0.0252(10) 0.0389(13) 0.0523(14) -0.0062(10) 0.0093(10) 0.0005(9)
C11 0.0475(13) 0.0260(10) 0.0270(10) -0.0039(8) -0.0057(9) -0.0085(9)
C25 0.0325(10) 0.0332(11) 0.0324(11) -0.0092(8) 0.0015(9) -0.0072(9)
C17 0.0251(10) 0.0547(14) 0.0290(11) -0.0064(9) 0.0079(8) -0.0104(9)
C16 0.0457(13) 0.0441(13) 0.0341(12) -0.0020(10) 0.0138(10) 0.0132(11)
C34 0.0330(11) 0.0373(12) 0.0452(13) -0.0139(10) 0.0095(10) 0.0053(9)
C29 0.0389(12) 0.0366(12) 0.0432(13) -0.0018(10) 0.0083(10) -0.0133(10)
C15 0.0492(14) 0.0402(13) 0.0459(14) 0.0036(10) 0.0249(11) 0.0033(11)
C22 0.0440(13) 0.0565(16) 0.0255(11) -0.0050(10) -0.0006(10) -0.0008(11)
C28 0.0504(15) 0.0610(18) 0.0654(19) -0.0102(14) 0.0318(14) -0.0061(13)
C18 0.0350(12) 0.0739(19) 0.0458(15) -0.0057(13) 0.0098(11) 0.0031(12)
C24 0.0343(12) 0.0518(15) 0.0462(14) -0.0132(11) 0.0001(11) -0.0136(11)
C23 0.0395(13) 0.0696(19) 0.0355(13) -0.0139(12) -0.0093(11) -0.0096(13)
C30 0.0488(15) 0.0541(17) 0.0637(18) -0.0033(14) 0.0217(14) -0.0147(13)
C31 0.0632(18) 0.0385(15) 0.086(2) 0.0125(14) 0.0294(17) -0.0007(13)
C33 0.0442(14) 0.0359(13) 0.0598(17) 0.0038(11) -0.0031(12) 0.0059(11)
C27 0.079(2) 0.0544(18) 0.0528(17) 0.0151(14) 0.0127(16) -0.0040(16)
C19 0.0491(15) 0.087(2) 0.0344(13) 0.0038(13) 0.0172(11) -0.0147(15)
Br1 0.0373(7) 0.0192(2) 0.0323(3) 0.00510(16) 0.01111(18) 0.0024(2)
Br1A 0.130(3) 0.0231(9) 0.0319(8) 0.0051(6) 0.0242(16) 0.0248(16)
Ni1 0.0195(3) 0.0158(3) 0.0191(3) 0.0002(2) 0.0035(2) -0.0007(2)
Ni1A 0.0218(11) 0.043(2) 0.046(2) -0.0226(14) -0.0031(13) 0.0069(13)

loop_
_atom_type_symbol
_atom_type_description
_atom_type_scat_dispersion_real
_atom_type_scat_dispersion_imag
_atom_type_scat_source
C C 0.0033 0.0016 'International Tables Vol C Tables 4.2.6.8 and 6.1.1.4'
H H 0.0000 0.0000 'International Tables Vol C Tables 4.2.6.8 and 6.1.1.4'
Br Br -0.2901 2.4595 'International Tables Vol C Tables 4.2.6.8 and 6.1.1.4'
N N 0.0061 0.0033 'International Tables Vol C Tables 4.2.6.8 and 6.1.1.4'
Ni Ni 0.3393 1.1124 'International Tables Vol C Tables 4.2.6.8 and 6.1.1.4'
O O 0.0106 0.0060 'International Tables Vol C Tables 4.2.6.8 and 6.1.1.4'
Zn Zn 0.2839 1.4301 'International Tables Vol C Tables 4.2.6.8 and 6.1.1.4'

loop_
_geom_angle_atom_site_label_1
_geom_angle_atom_site_label_2
_geom_angle_atom_site_label_3
_geom_angle
N1 Zn1 O1 86.61(5)
N1 Zn1 Br1A 109.36(17)
O1 Zn1 Br1A 121.3(4)
N1 Zn1 Br1 112.28(6)
O1 Zn1 Br1 113.30(4)
Br1A Zn1 Br1 8.2(4)
N1 Zn1 Br2 113.81(4)
O1 Zn1 Br2 103.95(4)
Br1A Zn1 Br2 117.89(18)
Br1 Zn1 Br2 121.18(3)
C1 O1 Ni1A 125.2(3)
C1 O1 Ni1 119.45(12)
Ni1A O1 Ni1 7.6(3)
C1 O1 Zn1 113.25(10)
Ni1A O1 Zn1 117.4(3)
Ni1 O1 Zn1 124.61(7)
C7 N1 C8 117.60(15)
C7 N1 Zn1 120.11(12)
C8 N1 Zn1 122.26(11)
C00D N2 C20 117.83(16)
C00D N2 Ni1 122.07(14)
C20 N2 Ni1 119.93(14)
C00D N2 Ni1A 124.2(2)
C20 N2 Ni1A 117.8(2)
Ni1 N2 Ni1A 7.5(3)
O1 C1 C6 121.94(15)
O1 C1 C2 120.07(15)
C6 C1 C2 118.00(16)
C3 C2 C1 119.34(17)
C3 C2 C7 117.26(16)
C1 C2 C7 123.34(16)
N1 C7 C2 125.14(16)
N1 C7 H7A 117.4
C2 C7 H7A 117.4
C9 C8 C13 122.89(17)
C9 C8 N1 117.92(16)
C13 C8 N1 119.14(17)
C25 C20 C21 122.97(18)
C25 C20 N2 118.91(18)
C21 C20 N2 117.99(17)
N2 C00D C6 125.30(17)
N2 C00D H00A 117.3
C6 C00D H00A 117.3
C5 C6 C1 120.28(16)
C5 C6 C00D 117.58(17)
C1 C6 C00D 122.10(16)
C8 C13 C12 116.86(19)
C8 C13 C17 122.14(17)
C12 C13 C17 120.92(19)
C8 C9 C10 117.45(19)
C8 C9 C14 121.30(17)
C10 C9 C14 121.24(18)
C4 C3 C2 122.08(18)
C4 C3 H3A 119.0
C2 C3 H3A 119.0
C4 C5 C6 121.47(18)
C4 C5 H5A 119.3
C6 C5 H5A 119.3
C11 C12 C13 121.3(2)
C11 C12 H12A 119.3
C13 C12 H12A 119.3
C5 C4 C3 118.48(18)
C5 C4 H4A 120.8
C3 C4 H4A 120.8
C9 C14 C15 111.62(18)
C9 C14 C16 112.12(18)
C15 C14 C16 110.88(18)
C9 C14 H14A 107.3
C15 C14 H14A 107.3
C16 C14 H14A 107.3
C22 C21 C20 117.4(2)
C22 C21 C26 120.9(2)
C20 C21 C26 121.61(18)
C34 C32 C35 116.0(2)
C34 C32 C33 122.7(2)
C35 C32 C33 119.6(2)
C34 C32 Ni1A 72.3(2)
C35 C32 Ni1A 73.6(3)
C33 C32 Ni1A 111.3(4)
C34 C32 Ni1 70.90(14)
C35 C32 Ni1 68.67(13)
C33 C32 Ni1 118.30(17)
Ni1A C32 Ni1 7.4(3)
C21 C26 C28 110.3(2)
C21 C26 C27 113.2(2)
C28 C26 C27 110.4(2)
C21 C26 H26A 107.6
C28 C26 H26A 107.6
C27 C26 H26A 107.6
C11 C10 C9 120.9(2)
C11 C10 H10A 119.5
C9 C10 H10A 119.5
C32 C35 Ni1 69.70(13)
C32 C35 Ni1A 65.5(3)
Ni1 C35 Ni1A 6.8(3)
C32 C35 H35A 116.7
Ni1 C35 H35A 116.7
Ni1A C35 H35A 123.1
C32 C35 H35B 116.7
Ni1 C35 H35B 116.7
Ni1A C35 H35B 113.1
H35A C35 H35B 113.7
C10 C11 C12 120.36(19)
C10 C11 H11A 119.8
C12 C11 H11A 119.8
C20 C25 C24 117.0(2)
C20 C25 C29 122.43(18)
C24 C25 C29 120.5(2)
C13 C17 C19 109.9(2)
C13 C17 C18 111.90(18)
C19 C17 C18 111.0(2)
C13 C17 H17A 108.0
C19 C17 H17A 108.0
C18 C17 H17A 108.0
C14 C16 H16A 109.5
C14 C16 H16B 109.5
H16A C16 H16B 109.5
C14 C16 H16C 109.5
H16A C16 H16C 109.5
H16B C16 H16C 109.5
C32 C34 Ni1 68.64(14)
C32 C34 Ni1A 67.0(2)
Ni1 C34 Ni1A 7.3(3)
C32 C34 H34A 116.8
Ni1 C34 H34A 116.8
Ni1A C34 H34A 110.8
C32 C34 H34B 116.8
Ni1 C34 H34B 116.8
Ni1A C34 H34B 124.0
H34A C34 H34B 113.8
C25 C29 C31 111.2(2)
C25 C29 C30 112.6(2)
C31 C29 C30 109.9(2)
C25 C29 H29A 107.6
C31 C29 H29A 107.6
C30 C29 H29A 107.6
C14 C15 H15A 109.5
C14 C15 H15B 109.5
H15A C15 H15B 109.5
C14 C15 H15C 109.5
H15A C15 H15C 109.5
H15B C15 H15C 109.5
C23 C22 C21 120.9(2)
C23 C22 H22A 119.6
C21 C22 H22A 119.6
C26 C28 H28A 109.5
C26 C28 H28B 109.5
H28A C28 H28B 109.5
C26 C28 H28C 109.5
H28A C28 H28C 109.5
H28B C28 H28C 109.5
C17 C18 H18A 109.5
C17 C18 H18B 109.5
H18A C18 H18B 109.5
C17 C18 H18C 109.5
H18A C18 H18C 109.5
H18B C18 H18C 109.5
C23 C24 C25 121.0(2)
C23 C24 H24A 119.5
C25 C24 H24A 119.5
C22 C23 C24 120.7(2)
C22 C23 H23A 119.7
C24 C23 H23A 119.7
C29 C30 H30A 109.5
C29 C30 H30B 109.5
H30A C30 H30B 109.5
C29 C30 H30C 109.5
H30A C30 H30C 109.5
H30B C30 H30C 109.5
C29 C31 H31A 109.5
C29 C31 H31B 109.5
H31A C31 H31B 109.5
C29 C31 H31C 109.5
H31A C31 H31C 109.5
H31B C31 H31C 109.5
C32 C33 H33A 109.5
C32 C33 H33B 109.5
H33A C33 H33B 109.5
C32 C33 H33C 109.5
H33A C33 H33C 109.5
H33B C33 H33C 109.5
C26 C27 H27A 109.5
C26 C27 H27B 109.5
H27A C27 H27B 109.5
C26 C27 H27C 109.5
H27A C27 H27C 109.5
H27B C27 H27C 109.5
C17 C19 H19A 109.5
C17 C19 H19B 109.5
H19A C19 H19B 109.5
C17 C19 H19C 109.5
H19A C19 H19C 109.5
H19B C19 H19C 109.5
N2 Ni1 O1 92.15(12)
N2 Ni1 C35 97.74(13)
O1 Ni1 C35 168.19(16)
N2 Ni1 C32 132.68(15)
O1 Ni1 C32 131.92(14)
C35 Ni1 C32 41.62(10)
N2 Ni1 C34 170.10(15)
O1 Ni1 C34 96.94(13)
C35 Ni1 C34 72.80(12)
C32 Ni1 C34 40.45(10)
O1 Ni1A N2 91.6(3)
O1 Ni1A C32 136.6(4)
N2 Ni1A C32 131.5(4)
O1 Ni1A C34 97.8(3)
N2 Ni1A C34 158.1(6)
C32 Ni1A C34 40.69(16)
O1 Ni1A C35 157.9(6)
N2 Ni1A C35 93.3(3)
C32 Ni1A C35 40.94(16)
C34 Ni1A C35 70.9(2)

loop_
_geom_bond_atom_site_label_1
_geom_bond_atom_site_label_2
_geom_bond_distance
Br2 Zn1 2.3430(3)
Zn1 N1 2.0453(15)
Zn1 O1 2.0546(13)
Zn1 Br1A 2.311(3)
Zn1 Br1 2.3409(13)
O1 C1 1.334(2)
O1 Ni1A 1.891(6)
O1 Ni1 1.924(3)
N1 C7 1.285(2)
N1 C8 1.446(2)
N2 C00D 1.284(2)
N2 C20 1.450(2)
N2 Ni1 1.901(3)
N2 Ni1A 1.952(7)
C1 C6 1.409(2)
C1 C2 1.422(2)
C2 C3 1.396(3)
C2 C7 1.454(3)
C7 H7A 0.9500
C8 C9 1.397(3)
C8 C13 1.398(3)
C20 C25 1.396(3)
C20 C21 1.400(3)
C00D C6 1.442(3)
C00D H00A 0.9500
C6 C5 1.401(3)
C13 C12 1.403(3)
C13 C17 1.519(3)
C9 C10 1.398(3)
C9 C14 1.518(3)
C3 C4 1.386(3)
C3 H3A 0.9500
C5 C4 1.377(3)
C5 H5A 0.9500
C12 C11 1.378(3)
C12 H12A 0.9500
C4 H4A 0.9500
C14 C15 1.528(3)
C14 C16 1.532(3)
C14 H14A 1.0000
C21 C22 1.393(3)
C21 C26 1.518(3)
C32 C34 1.387(3)
C32 C35 1.410(3)
C32 C33 1.506(3)
C32 Ni1A 1.958(7)
C32 Ni1 1.992(3)
C26 C28 1.519(3)
C26 C27 1.543(4)
C26 H26A 1.0000
C10 C11 1.377(3)
C10 H10A 0.9500
C35 Ni1 1.978(3)
C35 Ni1A 2.065(8)
C35 H35A 0.9900
C35 H35B 0.9900
C11 H11A 0.9500
C25 C24 1.401(3)
C25 C29 1.516(3)
C17 C19 1.527(4)
C17 C18 1.529(3)
C17 H17A 1.0000
C16 H16A 0.9800
C16 H16B 0.9800
C16 H16C 0.9800
C34 Ni1 2.021(3)
C34 Ni1A 2.028(7)
C34 H34A 0.9900
C34 H34B 0.9900
C29 C31 1.526(4)
C29 C30 1.534(4)
C29 H29A 1.0000
C15 H15A 0.9800
C15 H15B 0.9800
C15 H15C 0.9800
C22 C23 1.377(4)
C22 H22A 0.9500
C28 H28A 0.9800
C28 H28B 0.9800
C28 H28C 0.9800
C18 H18A 0.9800
C18 H18B 0.9800
C18 H18C 0.9800
C24 C23 1.378(4)
C24 H24A 0.9500
C23 H23A 0.9500
C30 H30A 0.9800
C30 H30B 0.9800
C30 H30C 0.9800
C31 H31A 0.9800
C31 H31B 0.9800
C31 H31C 0.9800
C33 H33A 0.9800
C33 H33B 0.9800
C33 H33C 0.9800
C27 H27A 0.9800
C27 H27B 0.9800
C27 H27C 0.9800
C19 H19A 0.9800
C19 H19B 0.9800
C19 H19C 0.9800

loop_
_geom_torsion_atom_site_label_1
_geom_torsion_atom_site_label_2
_geom_torsion_atom_site_label_3
_geom_torsion_atom_site_label_4
_geom_torsion
N1 Zn1 O1 C1 58.01(12)
Br1A Zn1 O1 C1 168.66(17)
Br1 Zn1 O1 C1 170.84(11)
Br2 Zn1 O1 C1 -55.69(11)
N1 Zn1 O1 Ni1A -143.6(3)
Br1A Zn1 O1 Ni1A -33.0(3)
Br1 Zn1 O1 Ni1A -30.8(3)
Br2 Zn1 O1 Ni1A 102.7(3)
N1 Zn1 O1 Ni1 -140.78(12)
Br1A Zn1 O1 Ni1 -30.13(19)
Br1 Zn1 O1 Ni1 -27.94(13)
Br2 Zn1 O1 Ni1 105.52(11)
O1 Zn1 N1 C7 -36.26(14)
Br1A Zn1 N1 C7 -158.3(4)
Br1 Zn1 N1 C7 -150.08(13)
Br2 Zn1 N1 C7 67.50(14)
O1 Zn1 N1 C8 145.94(14)
Br1A Zn1 N1 C8 23.9(4)
Br1 Zn1 N1 C8 32.12(15)
Br2 Zn1 N1 C8 -110.30(13)
Ni1A O1 C1 C6 -25.7(4)
Ni1 O1 C1 C6 -31.6(2)
Zn1 O1 C1 C6 130.69(15)
Ni1A O1 C1 C2 153.6(4)
Ni1 O1 C1 C2 147.73(15)
Zn1 O1 C1 C2 -49.99(19)
O1 C1 C2 C3 -173.38(16)
C6 C1 C2 C3 6.0(3)
O1 C1 C2 C7 3.9(3)
C6 C1 C2 C7 -176.74(16)
C8 N1 C7 C2 -177.52(17)
Zn1 N1 C7 C2 4.6(2)
C3 C2 C7 N1 -159.45(18)
C1 C2 C7 N1 23.2(3)
C7 N1 C8 C9 90.2(2)
Zn1 N1 C8 C9 -91.94(18)
C7 N1 C8 C13 -92.2(2)
Zn1 N1 C8 C13 85.63(19)
C00D N2 C20 C25 -76.7(2)
Ni1 N2 C20 C25 98.5(2)
Ni1A N2 C20 C25 106.7(4)
C00D N2 C20 C21 107.3(2)
Ni1 N2 C20 C21 -77.4(2)
Ni1A N2 C20 C21 -69.2(4)
C20 N2 C00D C6 -179.85(17)
Ni1 N2 C00D C6 5.0(3)
Ni1A N2 C00D C6 -3.6(5)
O1 C1 C6 C5 177.49(17)
C2 C1 C6 C5 -1.8(3)
O1 C1 C6 C00D -5.1(3)
C2 C1 C6 C00D 175.54(16)
N2 C00D C6 C5 -161.98(18)
N2 C00D C6 C1 20.6(3)
C9 C8 C13 C12 -3.8(3)
N1 C8 C13 C12 178.71(17)
C9 C8 C13 C17 173.10(19)
N1 C8 C13 C17 -4.3(3)
C13 C8 C9 C10 5.2(3)
N1 C8 C9 C10 -177.36(17)
C13 C8 C9 C14 -173.64(18)
N1 C8 C9 C14 3.8(3)
C1 C2 C3 C4 -5.2(3)
C7 C2 C3 C4 177.30(18)
C1 C6 C5 C4 -3.3(3)
C00D C6 C5 C4 179.17(18)
C8 C13 C12 C11 0.1(3)
C17 C13 C12 C11 -176.9(2)
C6 C5 C4 C3 4.2(3)
C2 C3 C4 C5 0.1(3)
C8 C9 C14 C15 -98.5(2)
C10 C9 C14 C15 82.7(2)
C8 C9 C14 C16 136.35(19)
C10 C9 C14 C16 -42.4(3)
C25 C20 C21 C22 1.4(3)
N2 C20 C21 C22 177.25(19)
C25 C20 C21 C26 -179.9(2)
N2 C20 C21 C26 -4.1(3)
C22 C21 C26 C28 89.9(3)
C20 C21 C26 C28 -88.7(3)
C22 C21 C26 C27 -34.3(3)
C20 C21 C26 C27 147.1(2)
C8 C9 C10 C11 -2.7(3)
C14 C9 C10 C11 176.07(19)
C34 C32 C35 Ni1 54.45(19)
C33 C32 C35 Ni1 -111.3(2)
Ni1A C32 C35 Ni1 -5.8(3)
C34 C32 C35 Ni1A 60.3(3)
C33 C32 C35 Ni1A -105.5(4)
Ni1 C32 C35 Ni1A 5.8(3)
C9 C10 C11 C12 -0.8(3)
C13 C12 C11 C10 2.2(3)
C21 C20 C25 C24 -2.4(3)
N2 C20 C25 C24 -178.2(2)
C21 C20 C25 C29 175.4(2)
N2 C20 C25 C29 -0.3(3)
C8 C13 C17 C19 -110.3(2)
C12 C13 C17 C19 66.6(3)
C8 C13 C17 C18 126.0(2)
C12 C13 C17 C18 -57.2(3)
C35 C32 C34 Ni1 -53.32(18)
C33 C32 C34 Ni1 112.0(2)
Ni1A C32 C34 Ni1 7.6(3)
C35 C32 C34 Ni1A -60.9(4)
C33 C32 C34 Ni1A 104.3(4)
Ni1 C32 C34 Ni1A -7.6(3)
C20 C25 C29 C31 104.2(3)
C24 C25 C29 C31 -78.0(3)
C20 C25 C29 C30 -131.9(2)
C24 C25 C29 C30 45.8(3)
C20 C21 C22 C23 0.7(4)
C26 C21 C22 C23 -178.0(2)
C20 C25 C24 C23 1.3(4)
C29 C25 C24 C23 -176.6(3)
C21 C22 C23 C24 -1.7(4)
C25 C24 C23 C22 0.7(4)
C00D N2 Ni1 O1 -30.33(17)
C20 N2 Ni1 O1 154.61(14)
Ni1A N2 Ni1 O1 78.8(19)
C00D N2 Ni1 C35 143.20(17)
C20 N2 Ni1 C35 -31.86(18)
Ni1A N2 Ni1 C35 -108(2)
C00D N2 Ni1 C32 168.93(17)
C20 N2 Ni1 C32 -6.1(2)
Ni1A N2 Ni1 C32 -82.0(19)
C00D N2 Ni1 C34 126.4(7)
C20 N2 Ni1 C34 -48.7(8)
Ni1A N2 Ni1 C34 -125(2)
C1 O1 Ni1 N2 43.36(15)
Ni1A O1 Ni1 N2 -97(2)
Zn1 O1 Ni1 N2 -116.77(9)
C1 O1 Ni1 C35 -103.6(6)
Ni1A O1 Ni1 C35 116(2)
Zn1 O1 Ni1 C35 96.3(6)
C1 O1 Ni1 C32 -155.65(16)
Ni1A O1 Ni1 C32 64(2)
Zn1 O1 Ni1 C32 44.2(2)
C1 O1 Ni1 C34 -132.71(15)
Ni1A O1 Ni1 C34 86(2)
Zn1 O1 Ni1 C34 67.16(13)
C32 C35 Ni1 N2 151.29(15)
Ni1A C35 Ni1 N2 100(2)
C32 C35 Ni1 O1 -62.1(6)
Ni1A C35 Ni1 O1 -113(2)
Ni1A C35 Ni1 C32 -51(2)
C32 C35 Ni1 C34 -31.70(15)
Ni1A C35 Ni1 C34 -83(2)
C34 C32 Ni1 N2 -169.67(18)
C35 C32 Ni1 N2 -40.4(2)
C33 C32 Ni1 N2 72.8(2)
Ni1A C32 Ni1 N2 90(2)
C34 C32 Ni1 O1 36.6(2)
C35 C32 Ni1 O1 165.93(18)
C33 C32 Ni1 O1 -81.0(2)
Ni1A C32 Ni1 O1 -63.4(19)
C34 C32 Ni1 C35 -129.3(2)
C33 C32 Ni1 C35 113.1(2)
Ni1A C32 Ni1 C35 131(2)
C35 C32 Ni1 C34 129.3(2)
C33 C32 Ni1 C34 -117.6(2)
Ni1A C32 Ni1 C34 -100(2)
C32 C34 Ni1 N2 50.0(8)
Ni1A C34 Ni1 N2 125(2)
C32 C34 Ni1 O1 -153.45(15)
Ni1A C34 Ni1 O1 -78.2(19)
C32 C34 Ni1 C35 32.54(15)
Ni1A C34 Ni1 C35 107.8(19)
Ni1A C34 Ni1 C32 75.2(19)
C1 O1 Ni1A N2 32.5(5)
Ni1 O1 Ni1A N2 75(2)
Zn1 O1 Ni1A N2 -123.0(3)
C1 O1 Ni1A C32 -141.8(7)
Ni1 O1 Ni1A C32 -99(2)
Zn1 O1 Ni1A C32 62.6(9)
C1 O1 Ni1A C34 -127.6(3)
Ni1 O1 Ni1A C34 -85(2)
Zn1 O1 Ni1A C34 76.9(4)
C1 O1 Ni1A C35 -70.4(12)
Ni1 O1 Ni1A C35 -28.0(15)
Zn1 O1 Ni1A C35 134.1(11)
C00D N2 Ni1A O1 -17.9(6)
C20 N2 Ni1A O1 158.4(2)
Ni1 N2 Ni1A O1 -93(2)
C00D N2 Ni1A C32 156.9(5)
C20 N2 Ni1A C32 -26.8(9)
Ni1 N2 Ni1A C32 81(2)
C00D N2 Ni1A C34 97.8(10)
C20 N2 Ni1A C34 -85.9(11)
Ni1 N2 Ni1A C34 22.2(13)
C00D N2 Ni1A C35 140.5(2)
C20 N2 Ni1A C35 -43.2(5)
Ni1 N2 Ni1A C35 64.9(19)
C34 C32 Ni1A O1 22.0(8)
C35 C32 Ni1A O1 147.0(9)
C33 C32 Ni1A O1 -97.0(8)
Ni1 C32 Ni1A O1 100(2)
C34 C32 Ni1A N2 -150.5(8)
C35 C32 Ni1A N2 -25.5(7)
C33 C32 Ni1A N2 90.5(8)
Ni1 C32 Ni1A N2 -73(2)
C35 C32 Ni1A C34 125.0(3)
C33 C32 Ni1A C34 -119.0(2)
Ni1 C32 Ni1A C34 78(2)
C34 C32 Ni1A C35 -125.0(3)
C33 C32 Ni1A C35 116.0(3)
Ni1 C32 Ni1A C35 -47(2)
C32 C34 Ni1A O1 -165.0(5)
Ni1 C34 Ni1A O1 93.1(19)
C32 C34 Ni1A N2 80.4(10)
Ni1 C34 Ni1A N2 -21.5(12)
Ni1 C34 Ni1A C32 -101.9(19)
C32 C34 Ni1A C35 34.61(17)
Ni1 C34 Ni1A C35 -67.3(19)
C32 C35 Ni1A O1 -96.3(12)
Ni1 C35 Ni1A O1 30.6(15)
C32 C35 Ni1A N2 161.2(5)
Ni1 C35 Ni1A N2 -72(2)
Ni1 C35 Ni1A C32 127(2)
C32 C35 Ni1A C34 -34.41(19)
Ni1 C35 Ni1A C34 92(2)

loop_
_platon_squeeze_void_nr
_platon_squeeze_void_average_x
_platon_squeeze_void_average_y
_platon_squeeze_void_average_z
_platon_squeeze_void_volume
_platon_squeeze_void_count_electrons
_platon_squeeze_void_content
1 0.500 0.034 0.250 184 39 ' '
2 0.500 -0.035 0.750 182 38 ' '
3 0.000 0.466 0.750 184 38 ' '
4 0.000 0.535 0.250 182 39 ' '
